data_4080261
loop_
_publ_author_name
'Dulong, Florian'
'Thu\'ery, Pierre'
'Ephritikhine, Michel'
'Cantat, Thibault'

_publ_section_title
;
 Synthesis ofN-Aryloxy-\b-diketiminate Ligands and Coordination to
 Zirconium, Ytterbium, Thorium, and Uranium
;
_journal_issue 5
_journal_name_full Organometallics
_journal_page_first 1328
_journal_paper_doi 10.1021/om3010355
_journal_volume 32
_journal_year 2013
_chemical_formula_sum 'C62 H88 Li4 N4 O4'
_chemical_formula_weight 981.12
_space_group_IT_number 2
_symmetry_cell_setting triclinic
_symmetry_space_group_name_Hall '-P 1'
_symmetry_space_group_name_H-M 'P -1'
_atom_sites_solution_hydrogens geom
_atom_sites_solution_primary direct
_atom_sites_solution_secondary difmap
_audit_creation_method SHELXL-97
_cell_angle_alpha 73.960(8)
_cell_angle_beta 87.426(7)
_cell_angle_gamma 86.955(9)
_cell_formula_units_Z 1
_cell_length_a 9.5402(14)
_cell_length_b 10.9327(11)
_cell_length_c 14.383(2)
_cell_measurement_reflns_used 40602
_cell_measurement_temperature 100(2)
_cell_measurement_theta_max 25.68
_cell_measurement_theta_min 2.09
_cell_volume 1439.0(3)
_computing_cell_refinement 'HKL2000 (Otwinowski & Minor, 1997)'
_computing_data_collection 'COLLECT (Nonius, 1998)'
_computing_data_reduction 'HKL2000 (Otwinowski & Minor, 1997)'
_computing_molecular_graphics 'SHELXTL (Sheldrick, 2008)'
_computing_publication_material 'SHELXTL (Sheldrick, 2008); PLATON (Spek, 2003)'
_computing_structure_refinement 'SHELXL-97 (Sheldrick, 2008)'
_computing_structure_solution 'SHELXS-97 (Sheldrick, 2008)'
_diffrn_ambient_temperature 100(2)
_diffrn_measured_fraction_theta_full 0.987
_diffrn_measured_fraction_theta_max 0.987
_diffrn_measurement_device_type 'Nonius Kappa-CCD area-detector diffractometer'
_diffrn_measurement_method 'two \f and five \w scans with 2\% steps (397 frames)'
_diffrn_radiation_monochromator graphite
_diffrn_radiation_source 'fine-focus sealed tube'
_diffrn_radiation_type MoK\a
_diffrn_radiation_wavelength 0.71073
_diffrn_reflns_av_R_equivalents 0.0513
_diffrn_reflns_av_sigmaI/netI 0.0629
_diffrn_reflns_limit_h_max 11
_diffrn_reflns_limit_h_min -11
_diffrn_reflns_limit_k_max 13
_diffrn_reflns_limit_k_min -13
_diffrn_reflns_limit_l_max 17
_diffrn_reflns_limit_l_min -17
_diffrn_reflns_number 40602
_diffrn_reflns_theta_full 25.68
_diffrn_reflns_theta_max 25.68
_diffrn_reflns_theta_min 2.09
_diffrn_standards_decay_% 0
_diffrn_standards_interval_time 0
_diffrn_standards_number 0
_exptl_absorpt_coefficient_mu 0.068
_exptl_absorpt_correction_type none
_exptl_crystal_colour 'translucent light yellow'
_exptl_crystal_density_diffrn 1.132
_exptl_crystal_density_method 'not measured'
_exptl_crystal_description parallelepiped
_exptl_crystal_F_000 532
_exptl_crystal_size_max 0.20
_exptl_crystal_size_mid 0.20
_exptl_crystal_size_min 0.14
_refine_diff_density_max 0.270
_refine_diff_density_min -0.194
_refine_diff_density_rms 0.041
_refine_ls_extinction_method none
_refine_ls_goodness_of_fit_ref 1.030
_refine_ls_hydrogen_treatment constr
_refine_ls_matrix_type full
_refine_ls_number_parameters 343
_refine_ls_number_reflns 5395
_refine_ls_number_restraints 0
_refine_ls_restrained_S_all 1.030
_refine_ls_R_factor_all 0.0765
_refine_ls_R_factor_gt 0.0511
_refine_ls_shift/su_max 0.000
_refine_ls_shift/su_mean 0.000
_refine_ls_structure_factor_coef Fsqd
_refine_ls_weighting_details 'calc w=1/[\s^2^(Fo^2^)+(0.0639P)^2^+0.2219P] where P=(Fo^2^+2Fc^2^)/3'
_refine_ls_weighting_scheme calc
_refine_ls_wR_factor_gt 0.1256
_refine_ls_wR_factor_ref 0.1371
_reflns_number_gt 3931
_reflns_number_total 5395
_reflns_threshold_expression >2sigma(I)
_cod_data_source_file om3010355_si_002.cif
_cod_data_source_block 11a
_cod_database_code 4080261

loop_
_symmetry_equiv_pos_as_xyz
'x, y, z'
'-x, -y, -z'

loop_
_atom_site_label
_atom_site_type_symbol
_atom_site_fract_x
_atom_site_fract_y
_atom_site_fract_z
_atom_site_U_iso_or_equiv
_atom_site_adp_type
_atom_site_occupancy
_atom_site_symmetry_multiplicity
_atom_site_calc_flag
_atom_site_refinement_flags
Li1 Li 0.3971(3) 0.5688(3) 0.9664(2) 0.0354(7) Uani 1 1 d .
Li2 Li 0.6001(3) 0.5675(3) 0.8437(2) 0.0348(7) Uani 1 1 d .
O1 O 0.41181(12) 0.39063(11) 1.03601(9) 0.0314(3) Uani 1 1 d .
O2 O 0.71915(12) 0.38697(12) 0.92571(10) 0.0359(3) Uani 1 1 d .
N1 N 0.40445(15) 0.50815(13) 0.83898(10) 0.0292(3) Uani 1 1 d .
N2 N 0.61600(15) 0.67636(13) 0.70856(11) 0.0293(3) Uani 1 1 d .
C1 C 0.38231(17) 0.31962(16) 0.97701(13) 0.0290(4) Uani 1 1 d .
C2 C 0.37203(17) 0.37706(16) 0.87639(13) 0.0284(4) Uani 1 1 d .
C3 C 0.34554(18) 0.30197(16) 0.81576(13) 0.0306(4) Uani 1 1 d .
H3 H 0.3399 0.3409 0.7497 0.037 Uiso 1 1 calc R
C4 C 0.32692(18) 0.17067(17) 0.84918(14) 0.0314(4) Uani 1 1 d .
C5 C 0.33845(18) 0.11592(17) 0.94840(13) 0.0329(4) Uani 1 1 d .
H5 H 0.3277 0.0288 0.9736 0.039 Uiso 1 1 calc R
C6 C 0.36563(18) 0.18859(16) 1.01062(14) 0.0320(4) Uani 1 1 d .
H6 H 0.3729 0.1487 1.0764 0.038 Uiso 1 1 calc R
C7 C 0.30218(19) 0.09464(17) 0.77687(14) 0.0345(4) Uani 1 1 d .
C8 C 0.1737(2) 0.1499(2) 0.71727(16) 0.0461(5) Uani 1 1 d .
H8A H 0.0916 0.1418 0.7592 0.069 Uiso 1 1 calc R
H8B H 0.1625 0.1044 0.6699 0.069 Uiso 1 1 calc R
H8C H 0.1863 0.2383 0.6852 0.069 Uiso 1 1 calc R
C9 C 0.4316(2) 0.1007(2) 0.70922(16) 0.0485(5) Uani 1 1 d .
H9A H 0.4458 0.1877 0.6738 0.073 Uiso 1 1 calc R
H9B H 0.4177 0.0515 0.6648 0.073 Uiso 1 1 calc R
H9C H 0.5126 0.0667 0.7467 0.073 Uiso 1 1 calc R
C10 C 0.2786(2) -0.04595(18) 0.82741(15) 0.0453(5) Uani 1 1 d .
H10A H 0.3610 -0.0840 0.8618 0.068 Uiso 1 1 calc R
H10B H 0.2602 -0.0895 0.7800 0.068 Uiso 1 1 calc R
H10C H 0.1998 -0.0525 0.8722 0.068 Uiso 1 1 calc R
C11 C 0.31867(18) 0.58462(16) 0.77397(13) 0.0294(4) Uani 1 1 d .
C12 C 0.36095(18) 0.69469(16) 0.70494(13) 0.0300(4) Uani 1 1 d .
H12 H 0.2891 0.7539 0.6798 0.036 Uiso 1 1 calc R
C13 C 0.49825(18) 0.72904(16) 0.66769(13) 0.0300(4) Uani 1 1 d .
C14 C 0.16444(18) 0.55564(17) 0.77441(15) 0.0362(4) Uani 1 1 d .
H14A H 0.1518 0.5060 0.7300 0.054 Uiso 1 1 calc R
H14B H 0.1093 0.6340 0.7551 0.054 Uiso 1 1 calc R
H14C H 0.1349 0.5086 0.8384 0.054 Uiso 1 1 calc R
C15 C 0.5025(2) 0.82877(17) 0.57063(14) 0.0367(4) Uani 1 1 d .
H15A H 0.5691 0.8911 0.5718 0.055 Uiso 1 1 calc R
H15B H 0.4111 0.8697 0.5579 0.055 Uiso 1 1 calc R
H15C H 0.5300 0.7887 0.5207 0.055 Uiso 1 1 calc R
C16 C 0.74308(18) 0.70314(16) 0.65041(13) 0.0303(4) Uani 1 1 d .
C17 C 0.82932(18) 0.80042(17) 0.65791(13) 0.0321(4) Uani 1 1 d .
C18 C 0.95296(19) 0.82072(18) 0.60119(14) 0.0374(5) Uani 1 1 d .
H18 H 1.0102 0.8853 0.6051 0.045 Uiso 1 1 calc R
C19 C 0.9923(2) 0.74782(18) 0.53968(15) 0.0396(5) Uani 1 1 d .
H19 H 1.0753 0.7628 0.5028 0.048 Uiso 1 1 calc R
C20 C 0.9075(2) 0.65194(19) 0.53302(14) 0.0383(5) Uani 1 1 d .
H20 H 0.9343 0.6029 0.4912 0.046 Uiso 1 1 calc R
C21 C 0.78312(19) 0.62753(17) 0.58754(13) 0.0332(4) Uani 1 1 d .
C22 C 0.79322(19) 0.88086(17) 0.72739(14) 0.0359(4) Uani 1 1 d .
H22 H 0.6971 0.8635 0.7527 0.043 Uiso 1 1 calc R
C23 C 0.8917(2) 0.8417(2) 0.81245(15) 0.0439(5) Uani 1 1 d .
H23A H 0.8815 0.7533 0.8455 0.066 Uiso 1 1 calc R
H23B H 0.8685 0.8922 0.8564 0.066 Uiso 1 1 calc R
H23C H 0.9870 0.8550 0.7889 0.066 Uiso 1 1 calc R
C24 C 0.7998(2) 1.02425(18) 0.67770(17) 0.0462(5) Uani 1 1 d .
H24A H 0.7712 1.0712 0.7232 0.069 Uiso 1 1 calc R
H24B H 0.7381 1.0471 0.6241 0.069 Uiso 1 1 calc R
H24C H 0.8942 1.0440 0.6547 0.069 Uiso 1 1 calc R
C25 C 0.6945(2) 0.51786(17) 0.58234(14) 0.0359(4) Uani 1 1 d .
H25 H 0.5980 0.5367 0.6023 0.043 Uiso 1 1 calc R
C26 C 0.7473(3) 0.3954(2) 0.65454(16) 0.0522(6) Uani 1 1 d .
H26A H 0.8414 0.3739 0.6362 0.078 Uiso 1 1 calc R
H26B H 0.6874 0.3275 0.6547 0.078 Uiso 1 1 calc R
H26C H 0.7463 0.4077 0.7181 0.078 Uiso 1 1 calc R
C27 C 0.6905(2) 0.4992(2) 0.48135(15) 0.0455(5) Uani 1 1 d .
H27A H 0.6579 0.5771 0.4367 0.068 Uiso 1 1 calc R
H27B H 0.6278 0.4329 0.4823 0.068 Uiso 1 1 calc R
H27C H 0.7830 0.4757 0.4614 0.068 Uiso 1 1 calc R
C28 C 0.71320(19) 0.25735(17) 0.91493(15) 0.0375(5) Uani 1 1 d .
H28A H 0.6606 0.2583 0.8585 0.045 Uiso 1 1 calc R
H28B H 0.6682 0.2018 0.9716 0.045 Uiso 1 1 calc R
C29 C 0.8635(2) 0.21193(19) 0.90336(17) 0.0451(5) Uani 1 1 d .
H29A H 0.8907 0.2256 0.8356 0.054 Uiso 1 1 calc R
H29B H 0.8772 0.1222 0.9366 0.054 Uiso 1 1 calc R
C30 C 0.9460(2) 0.29304(19) 0.94926(18) 0.0503(6) Uani 1 1 d .
H30A H 0.9473 0.2583 1.0190 0.060 Uiso 1 1 calc R
H30B H 1.0418 0.3006 0.9234 0.060 Uiso 1 1 calc R
C31 C 0.86577(19) 0.4189(2) 0.92149(17) 0.0453(5) Uani 1 1 d .
H31A H 0.8819 0.4682 0.9664 0.054 Uiso 1 1 calc R
H31B H 0.8935 0.4678 0.8567 0.054 Uiso 1 1 calc R

loop_
_atom_site_aniso_label
_atom_site_aniso_U_11
_atom_site_aniso_U_22
_atom_site_aniso_U_33
_atom_site_aniso_U_23
_atom_site_aniso_U_13
_atom_site_aniso_U_12
Li1 0.0385(17) 0.0354(17) 0.0312(17) -0.0073(13) -0.0008(13) -0.0016(13)
Li2 0.0334(16) 0.0375(17) 0.0332(17) -0.0087(13) 0.0014(13) -0.0057(13)
O1 0.0360(7) 0.0314(7) 0.0279(7) -0.0090(5) -0.0005(5) -0.0066(5)
O2 0.0294(7) 0.0374(7) 0.0431(8) -0.0144(6) 0.0016(6) -0.0044(5)
N1 0.0321(8) 0.0281(8) 0.0264(8) -0.0054(6) 0.0001(6) -0.0043(6)
N2 0.0284(8) 0.0305(8) 0.0289(8) -0.0079(6) 0.0001(6) -0.0034(6)
C1 0.0261(9) 0.0318(10) 0.0307(10) -0.0108(8) -0.0008(7) -0.0032(7)
C2 0.0262(9) 0.0279(9) 0.0302(10) -0.0061(7) 0.0000(7) -0.0042(7)
C3 0.0302(9) 0.0326(10) 0.0284(10) -0.0069(8) 0.0001(7) -0.0033(7)
C4 0.0297(9) 0.0319(10) 0.0342(11) -0.0117(8) -0.0002(8) -0.0026(7)
C5 0.0351(10) 0.0280(9) 0.0345(11) -0.0061(8) -0.0009(8) -0.0048(7)
C6 0.0331(10) 0.0312(10) 0.0296(10) -0.0044(8) -0.0003(8) -0.0046(7)
C7 0.0365(10) 0.0335(10) 0.0353(11) -0.0122(8) 0.0018(8) -0.0064(8)
C8 0.0509(13) 0.0447(12) 0.0483(13) -0.0203(10) -0.0116(10) -0.0034(9)
C9 0.0507(13) 0.0509(13) 0.0505(14) -0.0254(11) 0.0104(10) -0.0096(10)
C10 0.0602(14) 0.0372(11) 0.0419(13) -0.0152(9) -0.0015(10) -0.0094(9)
C11 0.0299(9) 0.0322(9) 0.0276(10) -0.0111(7) 0.0009(7) -0.0014(7)
C12 0.0304(9) 0.0287(9) 0.0302(10) -0.0071(7) -0.0021(7) 0.0004(7)
C13 0.0348(10) 0.0259(9) 0.0295(10) -0.0075(7) -0.0013(8) -0.0029(7)
C14 0.0306(10) 0.0367(10) 0.0391(11) -0.0066(8) -0.0012(8) -0.0031(8)
C15 0.0369(10) 0.0343(10) 0.0346(11) -0.0022(8) -0.0016(8) -0.0030(8)
C16 0.0295(9) 0.0312(9) 0.0266(10) -0.0020(7) -0.0010(7) -0.0013(7)
C17 0.0307(9) 0.0330(10) 0.0302(10) -0.0042(8) -0.0012(8) -0.0018(7)
C18 0.0339(10) 0.0357(10) 0.0392(11) -0.0041(8) 0.0004(8) -0.0072(8)
C19 0.0327(10) 0.0449(11) 0.0379(11) -0.0064(9) 0.0053(8) -0.0041(8)
C20 0.0366(10) 0.0443(11) 0.0337(11) -0.0111(9) 0.0023(8) 0.0002(8)
C21 0.0324(10) 0.0366(10) 0.0287(10) -0.0060(8) -0.0016(8) -0.0014(8)
C22 0.0302(10) 0.0339(10) 0.0441(12) -0.0114(9) 0.0012(8) -0.0053(7)
C23 0.0382(11) 0.0508(12) 0.0460(13) -0.0184(10) -0.0016(9) -0.0038(9)
C24 0.0421(12) 0.0363(11) 0.0602(15) -0.0126(10) -0.0004(10) -0.0053(9)
C25 0.0339(10) 0.0387(11) 0.0375(11) -0.0145(8) 0.0019(8) -0.0045(8)
C26 0.0685(15) 0.0414(12) 0.0453(13) -0.0071(10) -0.0070(11) -0.0109(10)
C27 0.0469(12) 0.0524(13) 0.0407(12) -0.0183(10) -0.0043(9) -0.0028(10)
C28 0.0383(10) 0.0311(10) 0.0441(12) -0.0125(8) 0.0012(9) -0.0020(8)
C29 0.0405(11) 0.0416(12) 0.0499(13) -0.0088(10) 0.0033(10) 0.0026(9)
C30 0.0364(11) 0.0470(12) 0.0592(15) -0.0005(10) -0.0047(10) -0.0015(9)
C31 0.0313(10) 0.0488(12) 0.0564(14) -0.0147(10) 0.0003(9) -0.0075(9)

loop_
_atom_type_symbol
_atom_type_description
_atom_type_scat_dispersion_real
_atom_type_scat_dispersion_imag
_atom_type_scat_source
C C 0.0033 0.0016 'International Tables Vol C Tables 4.2.6.8 and 6.1.1.4'
H H 0.0000 0.0000 'International Tables Vol C Tables 4.2.6.8 and 6.1.1.4'
Li Li -0.0003 0.0001 'International Tables Vol C Tables 4.2.6.8 and 6.1.1.4'
N N 0.0061 0.0033 'International Tables Vol C Tables 4.2.6.8 and 6.1.1.4'
O O 0.0106 0.0060 'International Tables Vol C Tables 4.2.6.8 and 6.1.1.4'

loop_
_geom_angle_atom_site_label_1
_geom_angle_atom_site_label_2
_geom_angle_atom_site_label_3
_geom_angle
_geom_angle_site_symmetry_1
_geom_angle_site_symmetry_3
O1 Li1 O1 99.51(15) 2_667 .
O1 Li1 O2 113.48(16) 2_667 2_667
O1 Li1 O2 92.44(14) . 2_667
O1 Li1 N1 97.67(15) 2_667 .
O1 Li1 N1 86.51(13) . .
O2 Li1 N1 148.53(17) 2_667 .
O1 Li2 N2 131.33(17) 2_667 .
O1 Li2 N1 100.60(15) 2_667 .
N2 Li2 N1 98.02(15) . .
O1 Li2 O2 85.55(13) 2_667 .
N2 Li2 O2 132.67(17) . .
N1 Li2 O2 103.08(13) . .
C1 O1 Li1 114.95(14) . 2_667
C1 O1 Li2 153.25(14) . 2_667
Li1 O1 Li2 84.79(14) 2_667 2_667
C1 O1 Li1 109.57(14) . .
Li1 O1 Li1 80.49(15) 2_667 .
Li2 O1 Li1 90.67(14) 2_667 .
C31 O2 C28 108.31(13) . .
C31 O2 Li1 114.52(15) . 2_667
C28 O2 Li1 118.23(13) . 2_667
C31 O2 Li2 106.14(13) . .
C28 O2 Li2 128.46(13) . .
Li1 O2 Li2 78.62(12) 2_667 .
C11 N1 C2 118.32(14) . .
C11 N1 Li2 116.87(14) . .
C2 N1 Li2 121.54(14) . .
C11 N1 Li1 109.46(14) . .
C2 N1 Li1 101.51(13) . .
Li2 N1 Li1 76.69(13) . .
C13 N2 C16 116.69(15) . .
C13 N2 Li2 116.86(15) . .
C16 N2 Li2 126.45(14) . .
O1 C1 C6 122.44(16) . .
O1 C1 C2 119.86(15) . .
C6 C1 C2 117.66(16) . .
C3 C2 C1 119.34(15) . .
C3 C2 N1 121.76(16) . .
C1 C2 N1 118.54(15) . .
C2 C3 C4 123.28(17) . .
C2 C3 H3 118.4 . .
C4 C3 H3 118.4 . .
C5 C4 C3 116.43(17) . .
C5 C4 C7 123.73(16) . .
C3 C4 C7 119.78(17) . .
C6 C5 C4 121.49(16) . .
C6 C5 H5 119.3 . .
C4 C5 H5 119.3 . .
C5 C6 C1 121.79(17) . .
C5 C6 H6 119.1 . .
C1 C6 H6 119.1 . .
C8 C7 C9 109.41(17) . .
C8 C7 C10 108.15(16) . .
C9 C7 C10 107.69(16) . .
C8 C7 C4 110.37(15) . .
C9 C7 C4 109.10(15) . .
C10 C7 C4 112.06(16) . .
C7 C8 H8A 109.5 . .
C7 C8 H8B 109.5 . .
H8A C8 H8B 109.5 . .
C7 C8 H8C 109.5 . .
H8A C8 H8C 109.5 . .
H8B C8 H8C 109.5 . .
C7 C9 H9A 109.5 . .
C7 C9 H9B 109.5 . .
H9A C9 H9B 109.5 . .
C7 C9 H9C 109.5 . .
H9A C9 H9C 109.5 . .
H9B C9 H9C 109.5 . .
C7 C10 H10A 109.5 . .
C7 C10 H10B 109.5 . .
H10A C10 H10B 109.5 . .
C7 C10 H10C 109.5 . .
H10A C10 H10C 109.5 . .
H10B C10 H10C 109.5 . .
N1 C11 C12 123.97(16) . .
N1 C11 C14 120.14(15) . .
C12 C11 C14 115.87(16) . .
C11 C12 C13 129.17(16) . .
C11 C12 H12 115.4 . .
C13 C12 H12 115.4 . .
N2 C13 C12 124.99(16) . .
N2 C13 C15 120.29(16) . .
C12 C13 C15 114.61(15) . .
C11 C14 H14A 109.5 . .
C11 C14 H14B 109.5 . .
H14A C14 H14B 109.5 . .
C11 C14 H14C 109.5 . .
H14A C14 H14C 109.5 . .
H14B C14 H14C 109.5 . .
C13 C15 H15A 109.5 . .
C13 C15 H15B 109.5 . .
H15A C15 H15B 109.5 . .
C13 C15 H15C 109.5 . .
H15A C15 H15C 109.5 . .
H15B C15 H15C 109.5 . .
C17 C16 C21 120.14(17) . .
C17 C16 N2 120.83(16) . .
C21 C16 N2 119.00(15) . .
C18 C17 C16 118.48(18) . .
C18 C17 C22 119.55(16) . .
C16 C17 C22 121.96(16) . .
C19 C18 C17 121.68(18) . .
C19 C18 H18 119.2 . .
C17 C18 H18 119.2 . .
C18 C19 C20 119.57(18) . .
C18 C19 H19 120.2 . .
C20 C19 H19 120.2 . .
C19 C20 C21 121.31(19) . .
C19 C20 H20 119.3 . .
C21 C20 H20 119.3 . .
C20 C21 C16 118.83(17) . .
C20 C21 C25 120.44(17) . .
C16 C21 C25 120.69(16) . .
C17 C22 C23 109.54(15) . .
C17 C22 C24 112.39(17) . .
C23 C22 C24 110.49(16) . .
C17 C22 H22 108.1 . .
C23 C22 H22 108.1 . .
C24 C22 H22 108.1 . .
C22 C23 H23A 109.5 . .
C22 C23 H23B 109.5 . .
H23A C23 H23B 109.5 . .
C22 C23 H23C 109.5 . .
H23A C23 H23C 109.5 . .
H23B C23 H23C 109.5 . .
C22 C24 H24A 109.5 . .
C22 C24 H24B 109.5 . .
H24A C24 H24B 109.5 . .
C22 C24 H24C 109.5 . .
H24A C24 H24C 109.5 . .
H24B C24 H24C 109.5 . .
C21 C25 C27 113.85(16) . .
C21 C25 C26 109.41(16) . .
C27 C25 C26 110.43(16) . .
C21 C25 H25 107.6 . .
C27 C25 H25 107.6 . .
C26 C25 H25 107.6 . .
C25 C26 H26A 109.5 . .
C25 C26 H26B 109.5 . .
H26A C26 H26B 109.5 . .
C25 C26 H26C 109.5 . .
H26A C26 H26C 109.5 . .
H26B C26 H26C 109.5 . .
C25 C27 H27A 109.5 . .
C25 C27 H27B 109.5 . .
H27A C27 H27B 109.5 . .
C25 C27 H27C 109.5 . .
H27A C27 H27C 109.5 . .
H27B C27 H27C 109.5 . .
O2 C28 C29 106.16(15) . .
O2 C28 H28A 110.5 . .
C29 C28 H28A 110.5 . .
O2 C28 H28B 110.5 . .
C29 C28 H28B 110.5 . .
H28A C28 H28B 108.7 . .
C28 C29 C30 103.44(17) . .
C28 C29 H29A 111.1 . .
C30 C29 H29A 111.1 . .
C28 C29 H29B 111.1 . .
C30 C29 H29B 111.1 . .
H29A C29 H29B 109.0 . .
C31 C30 C29 102.53(17) . .
C31 C30 H30A 111.3 . .
C29 C30 H30A 111.3 . .
C31 C30 H30B 111.3 . .
C29 C30 H30B 111.3 . .
H30A C30 H30B 109.2 . .
O2 C31 C30 104.92(16) . .
O2 C31 H31A 110.8 . .
C30 C31 H31A 110.8 . .
O2 C31 H31B 110.8 . .
C30 C31 H31B 110.8 . .
H31A C31 H31B 108.8 . .

loop_
_geom_bond_atom_site_label_1
_geom_bond_atom_site_label_2
_geom_bond_distance
_geom_bond_site_symmetry_2
Li1 O1 1.896(3) 2_667
Li1 O1 1.929(3) .
Li1 O2 2.019(3) 2_667
Li1 N1 2.111(3) .
Li2 O1 1.905(3) 2_667
Li2 N2 1.983(3) .
Li2 N1 2.018(3) .
Li2 O2 2.275(3) .
O1 C1 1.346(2) .
O1 Li1 1.896(3) 2_667
O1 Li2 1.905(3) 2_667
O2 C31 1.454(2) .
O2 C28 1.472(2) .
O2 Li1 2.019(3) 2_667
N1 C11 1.344(2) .
N1 C2 1.430(2) .
N2 C13 1.320(2) .
N2 C16 1.438(2) .
C1 C6 1.395(2) .
C1 C2 1.415(3) .
C2 C3 1.391(2) .
C3 C4 1.400(2) .
C3 H3 0.9300 .
C4 C5 1.394(3) .
C4 C7 1.533(2) .
C5 C6 1.391(2) .
C5 H5 0.9300 .
C6 H6 0.9300 .
C7 C8 1.527(3) .
C7 C9 1.530(3) .
C7 C10 1.532(3) .
C8 H8A 0.9600 .
C8 H8B 0.9600 .
C8 H8C 0.9600 .
C9 H9A 0.9600 .
C9 H9B 0.9600 .
C9 H9C 0.9600 .
C10 H10A 0.9600 .
C10 H10B 0.9600 .
C10 H10C 0.9600 .
C11 C12 1.397(2) .
C11 C14 1.521(2) .
C12 C13 1.422(2) .
C12 H12 0.9300 .
C13 C15 1.516(2) .
C14 H14A 0.9600 .
C14 H14B 0.9600 .
C14 H14C 0.9600 .
C15 H15A 0.9600 .
C15 H15B 0.9600 .
C15 H15C 0.9600 .
C16 C17 1.409(3) .
C16 C21 1.413(3) .
C17 C18 1.396(3) .
C17 C22 1.521(3) .
C18 C19 1.374(3) .
C18 H18 0.9300 .
C19 C20 1.384(3) .
C19 H19 0.9300 .
C20 C21 1.388(3) .
C20 H20 0.9300 .
C21 C25 1.523(2) .
C22 C23 1.528(3) .
C22 C24 1.536(3) .
C22 H22 0.9800 .
C23 H23A 0.9600 .
C23 H23B 0.9600 .
C23 H23C 0.9600 .
C24 H24A 0.9600 .
C24 H24B 0.9600 .
C24 H24C 0.9600 .
C25 C27 1.524(3) .
C25 C26 1.527(3) .
C25 H25 0.9800 .
C26 H26A 0.9600 .
C26 H26B 0.9600 .
C26 H26C 0.9600 .
C27 H27A 0.9600 .
C27 H27B 0.9600 .
C27 H27C 0.9600 .
C28 C29 1.510(3) .
C28 H28A 0.9700 .
C28 H28B 0.9700 .
C29 C30 1.512(3) .
C29 H29A 0.9700 .
C29 H29B 0.9700 .
C30 C31 1.501(3) .
C30 H30A 0.9700 .
C30 H30B 0.9700 .
C31 H31A 0.9700 .
C31 H31B 0.9700 .
